data_4081016
loop_
_publ_author_name
'Orbisaglia, Serena'
'Jacques, B\'eatrice'
'Braunstein, Pierre'
'Hueber, Damien'
'Pale, Patrick'
'Blanc, Aur\'elien'
'de Fr\'emont, Pierre'

_publ_section_title
;
 Synthesis, Characterization, and Catalytic Activity of Cationic NHC
 Gold(III) Pyridine Complexes
;
_journal_issue 15
_journal_name_full Organometallics
_journal_page_first 4153
_journal_paper_doi 10.1021/om400338k
_journal_volume 32
_journal_year 2013
_chemical_formula_moiety 'C20 H29 Au N3, F6 P, C3 H6 O '
_chemical_formula_sum 'C23 H35 Au F6 N3 O P'
_chemical_formula_weight 711.48
_chemical_name_common ICyAuPyrPF6
_space_group_IT_number 2
_symmetry_cell_setting triclinic
_symmetry_Int_Tables_number 2
_symmetry_space_group_name_Hall '-P 1'
_symmetry_space_group_name_H-M 'P -1'
_atom_sites_solution_hydrogens geom
_atom_sites_solution_primary direct
_atom_sites_solution_secondary difmap
_audit_creation_method SHELXL-97
_cell_angle_alpha 91.937(5)
_cell_angle_beta 91.624(5)
_cell_angle_gamma 95.886(5)
_cell_formula_units_Z 4
_cell_length_a 8.763(5)
_cell_length_b 14.889(5)
_cell_length_c 20.424(5)
_cell_measurement_reflns_used 20058
_cell_measurement_temperature 173(2)
_cell_measurement_theta_max 27.485
_cell_measurement_theta_min 0.998
_cell_volume 2647.8(19)
_computing_cell_refinement 'HKL Scalepack (Otwinowski & Minor 1997)'
_computing_data_collection 'Collect (Bruker AXS BV, 1997-2004)'
_computing_data_reduction 'HKL Denzo and Scalepack (Otwinowski & Minor 1997)'
_computing_molecular_graphics 'Ortep-3 for Windows (Farrugia, 1997)'
_computing_publication_material 'WinGX publication routines (Farrugia, 1999)'
_computing_structure_refinement 'SHELXL-97 (Sheldrick, 2008)'
_diffrn_ambient_temperature 173(2)
_diffrn_detector_area_resol_mean 9
_diffrn_measured_fraction_theta_full 0.994
_diffrn_measured_fraction_theta_max 0.994
_diffrn_measurement_device_type KappaCCD
_diffrn_measurement_method 'CCD rotation images, thick slices'
_diffrn_radiation_monochromator graphite
_diffrn_radiation_probe x-ray
_diffrn_radiation_type MoK\a
_diffrn_radiation_wavelength 0.71069
_diffrn_reflns_av_R_equivalents 0.0561
_diffrn_reflns_av_sigmaI/netI 0.0618
_diffrn_reflns_limit_h_max 10
_diffrn_reflns_limit_h_min -10
_diffrn_reflns_limit_k_max 18
_diffrn_reflns_limit_k_min -16
_diffrn_reflns_limit_l_max 25
_diffrn_reflns_limit_l_min -17
_diffrn_reflns_number 27185
_diffrn_reflns_theta_full 26.00
_diffrn_reflns_theta_max 26.00
_diffrn_reflns_theta_min 2.34
_diffrn_source 'fine-focus sealed tube'
_exptl_absorpt_coefficient_mu 5.680
_exptl_absorpt_correction_T_max 0.6152
_exptl_absorpt_correction_T_min 0.5189
_exptl_absorpt_correction_type multi-scan
_exptl_absorpt_process_details
;
[c.f. r.h. blessing, acta cryst. (1995), a51, 33-38]
;
_exptl_crystal_colour Colorless
_exptl_crystal_density_diffrn 1.785
_exptl_crystal_density_method 'not measured'
_exptl_crystal_description Needle
_exptl_crystal_F_000 1400
_exptl_crystal_recrystallization_method 'Acetone / Petroleum Ether'
_exptl_crystal_size_max 0.1
_exptl_crystal_size_mid 0.1
_exptl_crystal_size_min 0.06
_refine_diff_density_max 2.569
_refine_diff_density_min -1.317
_refine_diff_density_rms 0.140
_refine_ls_extinction_method none
_refine_ls_goodness_of_fit_ref 1.041
_refine_ls_hydrogen_treatment constr
_refine_ls_matrix_type full
_refine_ls_number_parameters 635
_refine_ls_number_reflns 10352
_refine_ls_number_restraints 0
_refine_ls_restrained_S_all 1.041
_refine_ls_R_factor_all 0.0635
_refine_ls_R_factor_gt 0.0430
_refine_ls_shift/su_max 0.029
_refine_ls_shift/su_mean 0.000
_refine_ls_structure_factor_coef Fsqd
_refine_ls_weighting_details 'calc w=1/[\s^2^(Fo^2^)+(0.0167P)^2^+7.8189P] where P=(Fo^2^+2Fc^2^)/3'
_refine_ls_weighting_scheme calc
_refine_ls_wR_factor_gt 0.0738
_refine_ls_wR_factor_ref 0.0790
_reflns_number_gt 8172
_reflns_number_total 10352
_reflns_threshold_expression >2sigma(I)
_cod_data_source_file om400338k_si_001.cif
_cod_data_source_block ICyAuPyrPF6
_cod_database_code 4081016

loop_
_symmetry_equiv_pos_as_xyz
'x, y, z'
'-x, -y, -z'

loop_
_atom_site_label
_atom_site_type_symbol
_atom_site_fract_x
_atom_site_fract_y
_atom_site_fract_z
_atom_site_U_iso_or_equiv
_atom_site_adp_type
_atom_site_occupancy
_atom_site_symmetry_multiplicity
_atom_site_calc_flag
_atom_site_refinement_flags
Au1 Au 0.78269(2) 0.036065(15) 0.014970(11) 0.02435(7) Uani 1 1 d .
C1 C 0.9361(6) 0.1168(4) 0.0679(3) 0.0261(13) Uani 1 1 d .
C2 C 1.1251(6) 0.2246(4) 0.0981(3) 0.0308(15) Uani 1 1 d .
H2 H 1.1953 0.2758 0.0970 0.037 Uiso 1 1 calc R
C3 C 1.1120(6) 0.1661(4) 0.1461(3) 0.0274(14) Uani 1 1 d .
H3 H 1.1710 0.1689 0.1849 0.033 Uiso 1 1 calc R
C4 C 0.9307(6) 0.0278(4) 0.1693(3) 0.0263(13) Uani 1 1 d .
H4 H 0.8391 -0.0027 0.1463 0.032 Uiso 1 1 calc R
C5 C 1.0396(7) -0.0421(4) 0.1809(3) 0.0297(14) Uani 1 1 d .
H5A H 1.1317 -0.0141 0.2038 0.036 Uiso 1 1 calc R
H5B H 1.0690 -0.0670 0.1391 0.036 Uiso 1 1 calc R
C6 C 0.9653(7) -0.1183(4) 0.2215(3) 0.0367(16) Uani 1 1 d .
H6A H 1.0400 -0.1602 0.2311 0.044 Uiso 1 1 calc R
H6B H 0.8808 -0.1511 0.1963 0.044 Uiso 1 1 calc R
C7 C 0.9058(8) -0.0815(5) 0.2859(3) 0.0404(17) Uani 1 1 d .
H7A H 0.8487 -0.1302 0.3080 0.048 Uiso 1 1 calc R
H7B H 0.9921 -0.0578 0.3144 0.048 Uiso 1 1 calc R
C8 C 0.8022(7) -0.0068(5) 0.2736(3) 0.0381(16) Uani 1 1 d .
H8A H 0.7090 -0.0326 0.2503 0.046 Uiso 1 1 calc R
H8B H 0.7734 0.0185 0.3153 0.046 Uiso 1 1 calc R
C9 C 0.8797(7) 0.0678(4) 0.2341(3) 0.0334(15) Uani 1 1 d .
H9A H 0.9681 0.0975 0.2587 0.040 Uiso 1 1 calc R
H9B H 0.8091 0.1124 0.2255 0.040 Uiso 1 1 calc R
C10 C 0.9763(6) 0.2475(4) -0.0073(3) 0.0283(14) Uani 1 1 d .
H10 H 0.8892 0.2132 -0.0310 0.034 Uiso 1 1 calc R
C11 C 1.1066(7) 0.2603(4) -0.0546(3) 0.0311(14) Uani 1 1 d .
H11A H 1.1326 0.2019 -0.0706 0.037 Uiso 1 1 calc R
H11B H 1.1967 0.2917 -0.0322 0.037 Uiso 1 1 calc R
C12 C 1.0583(7) 0.3151(5) -0.1122(3) 0.0368(16) Uani 1 1 d .
H12A H 1.1438 0.3256 -0.1411 0.044 Uiso 1 1 calc R
H12B H 0.9745 0.2808 -0.1370 0.044 Uiso 1 1 calc R
C13 C 1.0077(7) 0.4057(4) -0.0892(3) 0.0377(16) Uani 1 1 d .
H13A H 0.9738 0.4376 -0.1267 0.045 Uiso 1 1 calc R
H13B H 1.0939 0.4425 -0.0678 0.045 Uiso 1 1 calc R
C14 C 0.8772(7) 0.3913(4) -0.0415(3) 0.0326(15) Uani 1 1 d .
H14A H 0.8496 0.4495 -0.0258 0.039 Uiso 1 1 calc R
H14B H 0.7879 0.3594 -0.0643 0.039 Uiso 1 1 calc R
C15 C 0.9227(7) 0.3373(4) 0.0167(3) 0.0299(14) Uani 1 1 d .
H15A H 0.8357 0.3257 0.0446 0.036 Uiso 1 1 calc R
H15B H 1.0048 0.3719 0.0423 0.036 Uiso 1 1 calc R
C16 C 0.5807(6) -0.1330(4) -0.0139(3) 0.0324(15) Uani 1 1 d .
H16 H 0.6042 -0.1428 0.0298 0.039 Uiso 1 1 calc R
C17 C 0.4932(7) -0.2003(5) -0.0508(4) 0.0430(18) Uani 1 1 d .
H17 H 0.4599 -0.2548 -0.0323 0.052 Uiso 1 1 calc R
C18 C 0.4562(7) -0.1853(5) -0.1151(4) 0.047(2) Uani 1 1 d .
H18 H 0.3978 -0.2297 -0.1408 0.056 Uiso 1 1 calc R
C19 C 0.5066(7) -0.1042(6) -0.1411(3) 0.0457(19) Uani 1 1 d .
H19 H 0.4820 -0.0928 -0.1845 0.055 Uiso 1 1 calc R
C20 C 0.5947(6) -0.0393(5) -0.1019(3) 0.0364(16) Uani 1 1 d .
H20 H 0.6286 0.0159 -0.1193 0.044 Uiso 1 1 calc R
N1 N 1.0146(5) 0.1951(3) 0.0498(2) 0.0247(11) Uani 1 1 d .
N2 N 0.9945(5) 0.1007(3) 0.1276(2) 0.0237(11) Uani 1 1 d .
N3 N 0.6322(5) -0.0547(3) -0.0392(2) 0.0271(11) Uani 1 1 d .
Au2 Au 0.77637(2) 0.520515(16) 0.475012(11) 0.02684(7) Uani 1 1 d .
C21 C 0.9111(6) 0.5952(4) 0.4167(3) 0.0303(14) Uani 1 1 d .
C22 C 1.0644(7) 0.6385(5) 0.3353(4) 0.0467(19) Uani 1 1 d .
H22 H 1.1164 0.6374 0.2962 0.056 Uiso 1 1 calc R
C23 C 1.0769(7) 0.7057(5) 0.3806(3) 0.0417(17) Uani 1 1 d .
H23 H 1.1381 0.7604 0.3788 0.050 Uiso 1 1 calc R
C24 C 0.9046(6) 0.4866(4) 0.3195(3) 0.0310(15) Uani 1 1 d .
H24 H 0.8231 0.4546 0.3443 0.037 Uiso 1 1 calc R
C25 C 1.0322(7) 0.4248(4) 0.3117(3) 0.0355(15) Uani 1 1 d .
H25A H 1.1179 0.4568 0.2903 0.043 Uiso 1 1 calc R
H25B H 1.0681 0.4084 0.3546 0.043 Uiso 1 1 calc R
C26 C 0.9748(8) 0.3399(5) 0.2715(3) 0.0417(17) Uani 1 1 d .
H26A H 0.8967 0.3049 0.2954 0.050 Uiso 1 1 calc R
H26B H 1.0591 0.3034 0.2652 0.050 Uiso 1 1 calc R
C27 C 0.9075(7) 0.3613(5) 0.2044(3) 0.0389(16) Uani 1 1 d .
H27A H 0.9875 0.3911 0.1785 0.047 Uiso 1 1 calc R
H27B H 0.8670 0.3056 0.1812 0.047 Uiso 1 1 calc R
C28 C 0.7803(7) 0.4222(5) 0.2133(3) 0.0386(17) Uani 1 1 d .
H28A H 0.6959 0.3896 0.2351 0.046 Uiso 1 1 calc R
H28B H 0.7426 0.4383 0.1706 0.046 Uiso 1 1 calc R
C29 C 0.8357(7) 0.5077(5) 0.2534(3) 0.0404(17) Uani 1 1 d .
H29A H 0.9122 0.5436 0.2293 0.048 Uiso 1 1 calc R
H29B H 0.7501 0.5431 0.2601 0.048 Uiso 1 1 calc R
C30 C 0.9525(7) 0.7356(4) 0.4892(3) 0.0314(14) Uani 1 1 d .
H30 H 0.8671 0.7048 0.5124 0.038 Uiso 1 1 calc R
C31 C 1.0925(7) 0.7477(5) 0.5354(3) 0.0377(16) Uani 1 1 d .
H31A H 1.1800 0.7753 0.5127 0.045 Uiso 1 1 calc R
H31B H 1.1167 0.6892 0.5498 0.045 Uiso 1 1 calc R
C32 C 1.0606(8) 0.8078(5) 0.5951(3) 0.0411(17) Uani 1 1 d .
H32A H 0.9813 0.7765 0.6206 0.049 Uiso 1 1 calc R
H32B H 1.1529 0.8189 0.6227 0.049 Uiso 1 1 calc R
C33 C 1.0096(8) 0.8972(5) 0.5746(3) 0.0405(17) Uani 1 1 d .
H33A H 1.0932 0.9318 0.5537 0.049 Uiso 1 1 calc R
H33B H 0.9837 0.9317 0.6132 0.049 Uiso 1 1 calc R
C34 C 0.8709(7) 0.8825(5) 0.5275(3) 0.0386(16) Uani 1 1 d .
H34A H 0.7847 0.8524 0.5497 0.046 Uiso 1 1 calc R
H34B H 0.8427 0.9405 0.5138 0.046 Uiso 1 1 calc R
C35 C 0.9061(7) 0.8257(4) 0.4677(3) 0.0310(14) Uani 1 1 d .
H35A H 0.8161 0.8159 0.4385 0.037 Uiso 1 1 calc R
H35B H 0.9886 0.8571 0.4441 0.037 Uiso 1 1 calc R
C36 C 0.5817(6) 0.3591(4) 0.5180(3) 0.0372(16) Uani 1 1 d .
H36 H 0.5982 0.3379 0.4757 0.045 Uiso 1 1 calc R
C37 C 0.4984(8) 0.3038(5) 0.5583(4) 0.053(2) Uani 1 1 d .
H37 H 0.4581 0.2462 0.5435 0.064 Uiso 1 1 calc R
C38 C 0.4744(8) 0.3334(6) 0.6205(4) 0.059(2) Uani 1 1 d .
H38 H 0.4202 0.2958 0.6492 0.071 Uiso 1 1 calc R
C39 C 0.5315(8) 0.4198(6) 0.6403(3) 0.054(2) Uani 1 1 d .
H39 H 0.5141 0.4417 0.6824 0.065 Uiso 1 1 calc R
C40 C 0.6144(7) 0.4738(5) 0.5978(3) 0.0378(16) Uani 1 1 d .
H40 H 0.6527 0.5322 0.6114 0.045 Uiso 1 1 calc R
N4 N 0.9601(6) 0.5707(4) 0.3570(3) 0.0345(13) Uani 1 1 d .
N5 N 0.9816(6) 0.6788(3) 0.4307(2) 0.0328(12) Uani 1 1 d .
N6 N 0.6412(5) 0.4434(3) 0.5366(2) 0.0283(11) Uani 1 1 d .
P1 P 0.5428(2) 0.22173(17) 0.81473(15) 0.0731(8) Uani 1 1 d .
F1 F 0.4168(6) 0.1463(4) 0.8430(3) 0.1003(19) Uani 1 1 d .
F2 F 0.6660(6) 0.2976(4) 0.7880(4) 0.122(2) Uani 1 1 d .
F3 F 0.5044(9) 0.1859(4) 0.7392(3) 0.127(2) Uani 1 1 d .
F4 F 0.6683(7) 0.1570(5) 0.8283(5) 0.162(4) Uani 1 1 d .
F5 F 0.5611(8) 0.2613(5) 0.8872(3) 0.129(2) Uani 1 1 d .
F6 F 0.4180(7) 0.2910(5) 0.7953(3) 0.119(2) Uani 1 1 d .
P2 P 0.4455(2) 0.26200(15) 0.32821(10) 0.0515(5) Uani 1 1 d .
F7 F 0.5622(6) 0.2174(4) 0.2820(2) 0.0952(19) Uani 1 1 d .
F8 F 0.3310(5) 0.3057(3) 0.3770(3) 0.0918(18) Uani 1 1 d .
F9 F 0.3059(5) 0.1906(3) 0.3023(2) 0.0698(13) Uani 1 1 d .
F10 F 0.4018(6) 0.3294(4) 0.2751(3) 0.116(2) Uani 1 1 d .
F11 F 0.5865(5) 0.3337(3) 0.3550(2) 0.0746(15) Uani 1 1 d .
F12 F 0.4901(5) 0.1969(3) 0.3853(2) 0.0761(14) Uani 1 1 d .
C41 C 0.5771(7) 0.5363(5) 0.8947(4) 0.0414(17) Uani 1 1 d .
C42 C 0.4516(8) 0.4681(6) 0.9148(4) 0.056(2) Uani 1 1 d .
H42A H 0.4954 0.4199 0.9361 0.084 Uiso 1 1 calc R
H42B H 0.3922 0.4444 0.8767 0.084 Uiso 1 1 calc R
H42C H 0.3865 0.4964 0.9445 0.084 Uiso 1 1 calc R
C43 C 0.6494(9) 0.5194(6) 0.8309(4) 0.060(2) Uani 1 1 d .
H43A H 0.7424 0.5591 0.8283 0.090 Uiso 1 1 calc R
H43B H 0.5799 0.5304 0.7956 0.090 Uiso 1 1 calc R
H43C H 0.6727 0.4578 0.8278 0.090 Uiso 1 1 calc R
O1 O 0.6213(7) 0.6010(4) 0.9295(3) 0.0779(19) Uani 1 1 d .
C44 C 0.6093(7) 0.0611(5) 0.6048(4) 0.0415(17) Uani 1 1 d .
C45 C 0.6484(9) 0.0212(6) 0.6677(4) 0.067(2) Uani 1 1 d .
H45A H 0.7576 0.0295 0.6755 0.101 Uiso 1 1 calc R
H45B H 0.6140 -0.0422 0.6657 0.101 Uiso 1 1 calc R
H45C H 0.5989 0.0503 0.7027 0.101 Uiso 1 1 calc R
C46 C 0.4470(8) 0.0423(6) 0.5794(4) 0.066(2) Uani 1 1 d .
H46A H 0.3798 0.0673 0.6099 0.100 Uiso 1 1 calc R
H46B H 0.4206 -0.0218 0.5744 0.100 Uiso 1 1 calc R
H46C H 0.4365 0.0694 0.5378 0.100 Uiso 1 1 calc R
O2 O 0.7026(7) 0.1080(4) 0.5753(3) 0.0800(19) Uani 1 1 d .

loop_
_atom_site_aniso_label
_atom_site_aniso_U_11
_atom_site_aniso_U_22
_atom_site_aniso_U_33
_atom_site_aniso_U_23
_atom_site_aniso_U_13
_atom_site_aniso_U_12
Au1 0.02313(12) 0.02273(14) 0.02620(13) -0.00355(10) -0.00107(9) -0.00041(9)
C1 0.028(3) 0.025(4) 0.027(3) -0.004(3) 0.003(2) 0.008(3)
C2 0.022(3) 0.027(4) 0.041(4) -0.009(3) -0.002(3) -0.002(3)
C3 0.025(3) 0.026(4) 0.031(3) -0.006(3) -0.005(2) 0.002(3)
C4 0.023(3) 0.030(4) 0.024(3) -0.002(3) 0.002(2) -0.001(3)
C5 0.037(3) 0.030(4) 0.023(3) -0.003(3) 0.001(3) 0.006(3)
C6 0.044(4) 0.027(4) 0.039(4) 0.001(3) 0.000(3) 0.006(3)
C7 0.052(4) 0.039(4) 0.028(4) 0.003(3) 0.003(3) -0.006(3)
C8 0.039(4) 0.044(4) 0.029(4) -0.010(3) 0.009(3) -0.007(3)
C9 0.034(3) 0.031(4) 0.034(4) -0.006(3) 0.008(3) 0.000(3)
C10 0.026(3) 0.026(4) 0.032(3) -0.003(3) -0.007(2) 0.001(3)
C11 0.032(3) 0.032(4) 0.029(3) -0.002(3) 0.003(3) 0.003(3)
C12 0.040(4) 0.040(4) 0.031(4) 0.000(3) 0.009(3) 0.005(3)
C13 0.044(4) 0.033(4) 0.036(4) 0.007(3) 0.005(3) 0.000(3)
C14 0.037(4) 0.026(4) 0.035(4) -0.001(3) -0.002(3) 0.004(3)
C15 0.031(3) 0.025(4) 0.033(4) 0.000(3) 0.000(3) 0.002(3)
C16 0.028(3) 0.021(4) 0.047(4) -0.001(3) -0.001(3) 0.001(3)
C17 0.031(4) 0.026(4) 0.070(5) -0.007(4) 0.003(3) -0.003(3)
C18 0.024(3) 0.054(5) 0.059(5) -0.029(4) -0.006(3) 0.001(3)
C19 0.030(4) 0.072(6) 0.033(4) -0.015(4) -0.005(3) 0.006(4)
C20 0.022(3) 0.047(5) 0.039(4) -0.010(3) 0.002(3) 0.002(3)
N1 0.024(2) 0.020(3) 0.030(3) -0.003(2) -0.001(2) 0.001(2)
N2 0.021(2) 0.024(3) 0.026(3) -0.001(2) -0.0005(19) 0.001(2)
N3 0.021(2) 0.027(3) 0.034(3) -0.006(2) 0.000(2) 0.006(2)
Au2 0.02762(13) 0.02524(15) 0.02740(14) 0.00119(11) 0.00461(9) 0.00041(10)
C21 0.028(3) 0.032(4) 0.032(4) 0.004(3) 0.004(3) 0.007(3)
C22 0.045(4) 0.044(5) 0.051(5) 0.001(4) 0.031(3) -0.001(3)
C23 0.047(4) 0.031(4) 0.046(4) 0.001(3) 0.020(3) -0.008(3)
C24 0.030(3) 0.034(4) 0.027(3) -0.003(3) 0.005(2) -0.005(3)
C25 0.038(4) 0.035(4) 0.034(4) -0.003(3) -0.006(3) 0.007(3)
C26 0.046(4) 0.031(4) 0.048(4) -0.010(3) -0.007(3) 0.008(3)
C27 0.036(4) 0.047(5) 0.033(4) -0.005(3) 0.003(3) 0.002(3)
C28 0.040(4) 0.051(5) 0.025(3) -0.004(3) -0.004(3) 0.009(3)
C29 0.044(4) 0.046(5) 0.035(4) 0.002(3) 0.005(3) 0.022(3)
C30 0.033(3) 0.028(4) 0.033(4) -0.001(3) 0.009(3) -0.001(3)
C31 0.037(4) 0.031(4) 0.045(4) 0.009(3) -0.002(3) 0.004(3)
C32 0.049(4) 0.040(5) 0.033(4) 0.002(3) -0.004(3) -0.001(3)
C33 0.055(4) 0.036(4) 0.029(4) -0.005(3) -0.004(3) 0.001(3)
C34 0.049(4) 0.035(4) 0.032(4) 0.004(3) 0.006(3) 0.002(3)
C35 0.028(3) 0.031(4) 0.034(4) 0.005(3) 0.004(3) 0.001(3)
C36 0.027(3) 0.031(4) 0.054(4) -0.001(3) 0.010(3) 0.002(3)
C37 0.045(4) 0.030(4) 0.083(6) 0.012(4) 0.016(4) -0.004(3)
C38 0.046(4) 0.078(7) 0.055(5) 0.041(5) 0.012(4) -0.007(4)
C39 0.035(4) 0.096(7) 0.031(4) 0.004(4) 0.004(3) -0.003(4)
C40 0.034(4) 0.052(5) 0.027(4) -0.003(3) 0.004(3) 0.003(3)
N4 0.035(3) 0.031(3) 0.038(3) 0.000(3) 0.016(2) 0.000(2)
N5 0.039(3) 0.025(3) 0.033(3) -0.005(2) 0.015(2) -0.003(2)
N6 0.026(3) 0.027(3) 0.031(3) 0.002(2) 0.003(2) 0.001(2)
P1 0.0465(13) 0.0536(16) 0.116(2) -0.0311(15) 0.0010(13) 0.0003(11)
F1 0.069(3) 0.119(5) 0.102(4) -0.011(4) -0.011(3) -0.037(3)
F2 0.079(4) 0.092(5) 0.196(7) 0.046(5) 0.028(4) -0.013(3)
F3 0.231(8) 0.076(5) 0.073(4) -0.011(3) 0.003(4) 0.014(5)
F4 0.096(5) 0.104(6) 0.305(11) 0.098(6) 0.063(5) 0.060(4)
F5 0.159(6) 0.126(6) 0.089(5) -0.009(4) -0.026(4) -0.032(5)
F6 0.084(4) 0.108(5) 0.167(6) -0.007(5) -0.013(4) 0.036(4)
P2 0.0563(12) 0.0461(13) 0.0503(13) 0.0035(10) 0.0031(9) -0.0039(10)
F7 0.079(3) 0.123(5) 0.077(4) -0.056(3) 0.020(3) -0.009(3)
F8 0.067(3) 0.058(4) 0.150(5) -0.010(3) 0.045(3) -0.002(3)
F9 0.061(3) 0.065(3) 0.078(3) 0.003(3) -0.023(2) -0.008(2)
F10 0.095(4) 0.110(5) 0.142(6) 0.084(4) -0.028(4) -0.010(4)
F11 0.069(3) 0.078(4) 0.068(3) -0.020(3) 0.016(2) -0.033(3)
F12 0.082(3) 0.070(4) 0.072(3) 0.015(3) -0.021(3) -0.009(3)
C41 0.039(4) 0.033(4) 0.052(5) 0.001(4) -0.004(3) 0.004(3)
C42 0.045(4) 0.059(6) 0.061(5) 0.005(4) 0.002(4) -0.009(4)
C43 0.057(5) 0.063(6) 0.060(5) 0.001(4) 0.011(4) 0.005(4)
O1 0.114(5) 0.048(4) 0.063(4) -0.011(3) 0.013(3) -0.031(3)
C44 0.040(4) 0.028(4) 0.056(5) -0.003(3) 0.007(3) 0.001(3)
C45 0.061(5) 0.067(6) 0.075(6) -0.005(5) -0.012(4) 0.019(4)
C46 0.039(4) 0.078(7) 0.082(6) 0.014(5) -0.002(4) 0.002(4)
O2 0.069(4) 0.064(4) 0.103(5) 0.004(4) 0.031(3) -0.023(3)

loop_
_atom_type_symbol
_atom_type_description
_atom_type_scat_dispersion_real
_atom_type_scat_dispersion_imag
_atom_type_scat_source
Au Au -2.0133 8.8022 'International Tables Vol C Tables 4.2.6.8 and 6.1.1.4'
C C 0.0033 0.0016 'International Tables Vol C Tables 4.2.6.8 and 6.1.1.4'
N N 0.0061 0.0033 'International Tables Vol C Tables 4.2.6.8 and 6.1.1.4'
P P 0.1023 0.0942 'International Tables Vol C Tables 4.2.6.8 and 6.1.1.4'
F F 0.0171 0.0103 'International Tables Vol C Tables 4.2.6.8 and 6.1.1.4'
O O 0.0106 0.0060 'International Tables Vol C Tables 4.2.6.8 and 6.1.1.4'
H H 0.0000 0.0000 'International Tables Vol C Tables 4.2.6.8 and 6.1.1.4'

loop_
_geom_angle_atom_site_label_1
_geom_angle_atom_site_label_2
_geom_angle_atom_site_label_3
_geom_angle
C1 Au1 N3 176.2(2)
N2 C1 N1 105.6(5)
N2 C1 Au1 126.4(4)
N1 C1 Au1 127.8(4)
C3 C2 N1 107.5(5)
C3 C2 H2 126.3
N1 C2 H2 126.3
C2 C3 N2 107.1(5)
C2 C3 H3 126.5
N2 C3 H3 126.5
N2 C4 C5 112.9(4)
N2 C4 C9 110.1(5)
C5 C4 C9 111.2(5)
N2 C4 H4 107.5
C5 C4 H4 107.5
C9 C4 H4 107.5
C4 C5 C6 110.8(5)
C4 C5 H5A 109.5
C6 C5 H5A 109.5
C4 C5 H5B 109.5
C6 C5 H5B 109.5
H5A C5 H5B 108.1
C5 C6 C7 111.4(5)
C5 C6 H6A 109.3
C7 C6 H6A 109.3
C5 C6 H6B 109.3
C7 C6 H6B 109.3
H6A C6 H6B 108.0
C8 C7 C6 111.2(5)
C8 C7 H7A 109.4
C6 C7 H7A 109.4
C8 C7 H7B 109.4
C6 C7 H7B 109.4
H7A C7 H7B 108.0
C9 C8 C7 112.2(5)
C9 C8 H8A 109.2
C7 C8 H8A 109.2
C9 C8 H8B 109.2
C7 C8 H8B 109.2
H8A C8 H8B 107.9
C8 C9 C4 109.4(5)
C8 C9 H9A 109.8
C4 C9 H9A 109.8
C8 C9 H9B 109.8
C4 C9 H9B 109.8
H9A C9 H9B 108.2
N1 C10 C11 112.8(5)
N1 C10 C15 109.2(5)
C11 C10 C15 112.4(5)
N1 C10 H10 107.3
C11 C10 H10 107.3
C15 C10 H10 107.3
C10 C11 C12 109.7(5)
C10 C11 H11A 109.7
C12 C11 H11A 109.7
C10 C11 H11B 109.7
C12 C11 H11B 109.7
H11A C11 H11B 108.2
C13 C12 C11 111.7(5)
C13 C12 H12A 109.3
C11 C12 H12A 109.3
C13 C12 H12B 109.3
C11 C12 H12B 109.3
H12A C12 H12B 107.9
C12 C13 C14 110.4(5)
C12 C13 H13A 109.6
C14 C13 H13A 109.6
C12 C13 H13B 109.6
C14 C13 H13B 109.6
H13A C13 H13B 108.1
C15 C14 C13 111.5(5)
C15 C14 H14A 109.3
C13 C14 H14A 109.3
C15 C14 H14B 109.3
C13 C14 H14B 109.3
H14A C14 H14B 108.0
C14 C15 C10 110.2(5)
C14 C15 H15A 109.6
C10 C15 H15A 109.6
C14 C15 H15B 109.6
C10 C15 H15B 109.6
H15A C15 H15B 108.1
N3 C16 C17 122.1(6)
N3 C16 H16 119.0
C17 C16 H16 119.0
C18 C17 C16 119.0(7)
C18 C17 H17 120.5
C16 C17 H17 120.5
C19 C18 C17 119.3(6)
C19 C18 H18 120.4
C17 C18 H18 120.4
C18 C19 C20 119.2(7)
C18 C19 H19 120.4
C20 C19 H19 120.4
N3 C20 C19 121.3(7)
N3 C20 H20 119.3
C19 C20 H20 119.3
C1 N1 C2 109.3(5)
C1 N1 C10 125.7(5)
C2 N1 C10 124.5(5)
C1 N2 C3 110.5(5)
C1 N2 C4 124.1(5)
C3 N2 C4 125.2(5)
C16 N3 C20 119.1(5)
C16 N3 Au1 119.9(4)
C20 N3 Au1 120.8(4)
C21 Au2 N6 178.8(2)
N5 C21 N4 105.8(5)
N5 C21 Au2 126.7(4)
N4 C21 Au2 127.4(5)
C23 C22 N4 107.5(6)
C23 C22 H22 126.2
N4 C22 H22 126.2
C22 C23 N5 107.1(6)
C22 C23 H23 126.5
N5 C23 H23 126.5
N4 C24 C29 110.7(5)
N4 C24 C25 111.3(5)
C29 C24 C25 111.3(5)
N4 C24 H24 107.8
C29 C24 H24 107.8
C25 C24 H24 107.8
C26 C25 C24 110.7(5)
C26 C25 H25A 109.5
C24 C25 H25A 109.5
C26 C25 H25B 109.5
C24 C25 H25B 109.5
H25A C25 H25B 108.1
C25 C26 C27 112.2(6)
C25 C26 H26A 109.2
C27 C26 H26A 109.2
C25 C26 H26B 109.2
C27 C26 H26B 109.2
H26A C26 H26B 107.9
C28 C27 C26 109.8(5)
C28 C27 H27A 109.7
C26 C27 H27A 109.7
C28 C27 H27B 109.7
C26 C27 H27B 109.7
H27A C27 H27B 108.2
C27 C28 C29 111.7(5)
C27 C28 H28A 109.3
C29 C28 H28A 109.3
C27 C28 H28B 109.3
C29 C28 H28B 109.3
H28A C28 H28B 107.9
C24 C29 C28 111.7(6)
C24 C29 H29A 109.3
C28 C29 H29A 109.3
C24 C29 H29B 109.3
C28 C29 H29B 109.3
H29A C29 H29B 107.9
N5 C30 C35 109.5(5)
N5 C30 C31 110.7(5)
C35 C30 C31 111.6(5)
N5 C30 H30 108.3
C35 C30 H30 108.3
C31 C30 H30 108.3
C30 C31 C32 109.8(5)
C30 C31 H31A 109.7
C32 C31 H31A 109.7
C30 C31 H31B 109.7
C32 C31 H31B 109.7
H31A C31 H31B 108.2
C33 C32 C31 111.6(5)
C33 C32 H32A 109.3
C31 C32 H32A 109.3
C33 C32 H32B 109.3
C31 C32 H32B 109.3
H32A C32 H32B 108.0
C32 C33 C34 110.9(6)
C32 C33 H33A 109.5
C34 C33 H33A 109.5
C32 C33 H33B 109.5
C34 C33 H33B 109.5
H33A C33 H33B 108.0
C35 C34 C33 110.7(5)
C35 C34 H34A 109.5
C33 C34 H34A 109.5
C35 C34 H34B 109.5
C33 C34 H34B 109.5
H34A C34 H34B 108.1
C30 C35 C34 109.5(5)
C30 C35 H35A 109.8
C34 C35 H35A 109.8
C30 C35 H35B 109.8
C34 C35 H35B 109.8
H35A C35 H35B 108.2
N6 C36 C37 122.8(7)
N6 C36 H36 118.6
C37 C36 H36 118.6
C36 C37 C38 119.4(7)
C36 C37 H37 120.3
C38 C37 H37 120.3
C37 C38 C39 118.9(7)
C37 C38 H38 120.6
C39 C38 H38 120.6
C38 C39 C40 119.8(7)
C38 C39 H39 120.1
C40 C39 H39 120.1
N6 C40 C39 121.2(7)
N6 C40 H40 119.4
C39 C40 H40 119.4
C21 N4 C22 109.5(5)
C21 N4 C24 125.1(5)
C22 N4 C24 125.3(5)
C21 N5 C23 110.0(5)
C21 N5 C30 124.7(5)
C23 N5 C30 125.2(5)
C36 N6 C40 117.9(6)
C36 N6 Au2 120.7(4)
C40 N6 Au2 121.3(4)
F4 P1 F5 90.8(5)
F4 P1 F2 92.1(4)
F5 P1 F2 93.2(4)
F4 P1 F1 88.5(4)
F5 P1 F1 85.8(4)
F2 P1 F1 178.8(4)
F4 P1 F6 175.6(4)
F5 P1 F6 92.3(4)
F2 P1 F6 84.7(4)
F1 P1 F6 94.8(4)
F4 P1 F3 95.7(5)
F5 P1 F3 173.2(4)
F2 P1 F3 88.5(4)
F1 P1 F3 92.4(3)
F6 P1 F3 81.3(4)
F10 P2 F7 93.2(4)
F10 P2 F9 90.1(3)
F7 P2 F9 91.8(3)
F10 P2 F8 88.8(4)
F7 P2 F8 177.9(4)
F9 P2 F8 88.9(3)
F10 P2 F12 177.2(4)
F7 P2 F12 89.0(3)
F9 P2 F12 91.6(3)
F8 P2 F12 89.0(3)
F10 P2 F11 90.4(3)
F7 P2 F11 88.3(3)
F9 P2 F11 179.5(3)
F8 P2 F11 90.9(3)
F12 P2 F11 87.9(3)
O1 C41 C43 121.1(7)
O1 C41 C42 121.4(7)
C43 C41 C42 117.5(7)
C41 C42 H42A 109.5
C41 C42 H42B 109.5
H42A C42 H42B 109.5
C41 C42 H42C 109.5
H42A C42 H42C 109.5
H42B C42 H42C 109.5
C41 C43 H43A 109.5
C41 C43 H43B 109.5
H43A C43 H43B 109.5
C41 C43 H43C 109.5
H43A C43 H43C 109.5
H43B C43 H43C 109.5
O2 C44 C45 122.1(7)
O2 C44 C46 120.9(8)
C45 C44 C46 117.0(7)
C44 C45 H45A 109.5
C44 C45 H45B 109.5
H45A C45 H45B 109.5
C44 C45 H45C 109.5
H45A C45 H45C 109.5
H45B C45 H45C 109.5
C44 C46 H46A 109.5
C44 C46 H46B 109.5
H46A C46 H46B 109.5
C44 C46 H46C 109.5
H46A C46 H46C 109.5
H46B C46 H46C 109.5

loop_
_geom_bond_atom_site_label_1
_geom_bond_atom_site_label_2
_geom_bond_distance
Au1 C1 1.979(6)
Au1 N3 2.058(5)
C1 N2 1.348(7)
C1 N1 1.359(8)
C2 C3 1.334(8)
C2 N1 1.390(7)
C2 H2 0.9300
C3 N2 1.378(7)
C3 H3 0.9300
C4 N2 1.477(7)
C4 C5 1.502(8)
C4 C9 1.530(7)
C4 H4 0.9800
C5 C6 1.529(9)
C5 H5A 0.9700
C5 H5B 0.9700
C6 C7 1.534(8)
C6 H6A 0.9700
C6 H6B 0.9700
C7 C8 1.530(9)
C7 H7A 0.9700
C7 H7B 0.9700
C8 C9 1.510(9)
C8 H8A 0.9700
C8 H8B 0.9700
C9 H9A 0.9700
C9 H9B 0.9700
C10 N1 1.474(7)
C10 C11 1.519(8)
C10 C15 1.531(8)
C10 H10 0.9800
C11 C12 1.529(9)
C11 H11A 0.9700
C11 H11B 0.9700
C12 C13 1.526(9)
C12 H12A 0.9700
C12 H12B 0.9700
C13 C14 1.526(8)
C13 H13A 0.9700
C13 H13B 0.9700
C14 C15 1.524(8)
C14 H14A 0.9700
C14 H14B 0.9700
C15 H15A 0.9700
C15 H15B 0.9700
C16 N3 1.332(8)
C16 C17 1.384(9)
C16 H16 0.9300
C17 C18 1.376(10)
C17 H17 0.9300
C18 C19 1.372(11)
C18 H18 0.9300
C19 C20 1.390(9)
C19 H19 0.9300
C20 N3 1.347(8)
C20 H20 0.9300
Au2 C21 1.987(6)
Au2 N6 2.050(5)
C21 N5 1.350(8)
C21 N4 1.355(7)
C22 C23 1.334(9)
C22 N4 1.384(8)
C22 H22 0.9300
C23 N5 1.383(7)
C23 H23 0.9300
C24 N4 1.475(8)
C24 C29 1.519(8)
C24 C25 1.528(8)
C24 H24 0.9800
C25 C26 1.518(8)
C25 H25A 0.9700
C25 H25B 0.9700
C26 C27 1.531(9)
C26 H26A 0.9700
C26 H26B 0.9700
C27 C28 1.518(8)
C27 H27A 0.9700
C27 H27B 0.9700
C28 C29 1.520(9)
C28 H28A 0.9700
C28 H28B 0.9700
C29 H29A 0.9700
C29 H29B 0.9700
C30 N5 1.483(7)
C30 C35 1.516(8)
C30 C31 1.518(8)
C30 H30 0.9800
C31 C32 1.537(9)
C31 H31A 0.9700
C31 H31B 0.9700
C32 C33 1.515(9)
C32 H32A 0.9700
C32 H32B 0.9700
C33 C34 1.522(9)
C33 H33A 0.9700
C33 H33B 0.9700
C34 C35 1.520(8)
C34 H34A 0.9700
C34 H34B 0.9700
C35 H35A 0.9700
C35 H35B 0.9700
C36 N6 1.347(8)
C36 C37 1.359(9)
C36 H36 0.9300
C37 C38 1.359(11)
C37 H37 0.9300
C38 C39 1.375(11)
C38 H38 0.9300
C39 C40 1.376(10)
C39 H39 0.9300
C40 N6 1.350(7)
C40 H40 0.9300
P1 F4 1.560(6)
P1 F5 1.571(6)
P1 F2 1.601(6)
P1 F1 1.625(6)
P1 F6 1.628(6)
P1 F3 1.630(6)
P2 F10 1.568(6)
P2 F7 1.590(5)
P2 F9 1.602(5)
P2 F8 1.603(5)
P2 F12 1.606(5)
P2 F11 1.618(5)
C41 O1 1.202(8)
C41 C43 1.490(10)
C41 C42 1.494(10)
C42 H42A 0.9600
C42 H42B 0.9600
C42 H42C 0.9600
C43 H43A 0.9600
C43 H43B 0.9600
C43 H43C 0.9600
C44 O2 1.207(8)
C44 C45 1.481(10)
C44 C46 1.495(10)
C45 H45A 0.9600
C45 H45B 0.9600
C45 H45C 0.9600
C46 H46A 0.9600
C46 H46B 0.9600
C46 H46C 0.9600

loop_
_geom_torsion_atom_site_label_1
_geom_torsion_atom_site_label_2
_geom_torsion_atom_site_label_3
_geom_torsion_atom_site_label_4
_geom_torsion
N3 Au1 C1 N2 -52(3)
N3 Au1 C1 N1 122(3)
N1 C2 C3 N2 0.2(6)
N2 C4 C5 C6 -177.3(5)
C9 C4 C5 C6 58.4(6)
C4 C5 C6 C7 -54.8(7)
C5 C6 C7 C8 52.2(7)
C6 C7 C8 C9 -54.1(7)
C7 C8 C9 C4 56.8(7)
N2 C4 C9 C8 175.0(5)
C5 C4 C9 C8 -59.0(7)
N1 C10 C11 C12 -180.0(5)
C15 C10 C11 C12 -55.8(7)
C10 C11 C12 C13 56.2(7)
C11 C12 C13 C14 -56.8(7)
C12 C13 C14 C15 56.4(7)
C13 C14 C15 C10 -55.5(7)
N1 C10 C15 C14 -178.1(5)
C11 C10 C15 C14 55.8(6)
N3 C16 C17 C18 -1.0(9)
C16 C17 C18 C19 -0.1(9)
C17 C18 C19 C20 0.5(9)
C18 C19 C20 N3 0.3(9)
N2 C1 N1 C2 2.2(6)
Au1 C1 N1 C2 -172.4(4)
N2 C1 N1 C10 -170.2(5)
Au1 C1 N1 C10 15.3(8)
C3 C2 N1 C1 -1.5(6)
C3 C2 N1 C10 171.0(5)
C11 C10 N1 C1 -122.0(6)
C15 C10 N1 C1 112.1(6)
C11 C10 N1 C2 66.7(7)
C15 C10 N1 C2 -59.1(7)
N1 C1 N2 C3 -2.1(6)
Au1 C1 N2 C3 172.5(4)
N1 C1 N2 C4 172.7(4)
Au1 C1 N2 C4 -12.7(7)
C2 C3 N2 C1 1.2(6)
C2 C3 N2 C4 -173.5(5)
C5 C4 N2 C1 115.7(6)
C9 C4 N2 C1 -119.3(6)
C5 C4 N2 C3 -70.3(7)
C9 C4 N2 C3 54.7(7)
C17 C16 N3 C20 1.8(8)
C17 C16 N3 Au1 -172.7(4)
C19 C20 N3 C16 -1.5(8)
C19 C20 N3 Au1 173.0(4)
C1 Au1 N3 C16 53(3)
C1 Au1 N3 C20 -121(3)
N6 Au2 C21 N5 -63(10)
N6 Au2 C21 N4 112(10)
N4 C22 C23 N5 0.8(8)
N4 C24 C25 C26 -178.4(5)
C29 C24 C25 C26 -54.4(7)
C24 C25 C26 C27 55.8(7)
C25 C26 C27 C28 -56.2(7)
C26 C27 C28 C29 55.6(8)
N4 C24 C29 C28 179.0(5)
C25 C24 C29 C28 54.6(7)
C27 C28 C29 C24 -55.8(7)
N5 C30 C31 C32 179.2(5)
C35 C30 C31 C32 56.9(7)
C30 C31 C32 C33 -54.7(7)
C31 C32 C33 C34 55.2(7)
C32 C33 C34 C35 -57.0(7)
N5 C30 C35 C34 178.0(5)
C31 C30 C35 C34 -59.0(6)
C33 C34 C35 C30 58.3(7)
N6 C36 C37 C38 -0.7(11)
C36 C37 C38 C39 1.9(12)
C37 C38 C39 C40 -1.5(12)
C38 C39 C40 N6 -0.1(11)
N5 C21 N4 C22 1.8(7)
Au2 C21 N4 C22 -173.9(5)
N5 C21 N4 C24 -175.4(5)
Au2 C21 N4 C24 8.9(9)
C23 C22 N4 C21 -1.6(8)
C23 C22 N4 C24 175.5(6)
C29 C24 N4 C21 121.0(6)
C25 C24 N4 C21 -114.7(6)
C29 C24 N4 C22 -55.8(8)
C25 C24 N4 C22 68.6(8)
N4 C21 N5 C23 -1.3(7)
Au2 C21 N5 C23 174.4(5)
N4 C21 N5 C30 174.9(5)
Au2 C21 N5 C30 -9.3(9)
C22 C23 N5 C21 0.3(8)
C22 C23 N5 C30 -175.8(6)
C35 C30 N5 C21 -124.0(6)
C31 C30 N5 C21 112.5(7)
C35 C30 N5 C23 51.6(8)
C31 C30 N5 C23 -71.9(8)
C37 C36 N6 C40 -0.9(9)
C37 C36 N6 Au2 176.4(5)
C39 C40 N6 C36 1.3(9)
C39 C40 N6 Au2 -176.0(5)
C21 Au2 N6 C36 -115(10)
C21 Au2 N6 C40 62(10)
